data_7247253
loop_
_publ_author_name
'Dou, Chang-Xun'
'Tian, Xu-Ke'
'Chen, Ying-Jun'
'Yin, Pei-Pei'
'Guo, Jia-Hui'
'Yang, Xiao-Gang'
'Guo, Yu-Ming'
'Ma, Lu-Fang'

_publ_section_title
;
 Fast photocatalytic degradation of rhodamine B using indium-porphyrin
 based cationic MOF under visible light irradiation.
;
_journal_issue 37
_journal_name_full 'Physical chemistry chemical physics : PCCP'
_journal_page_first 25139
_journal_page_last 25145
_journal_paper_doi 10.1039/d3cp03255h
_journal_volume 25
_journal_year 2023
_chemical_formula_moiety '0.5(C80 H48 In2 N16), N O3'
_chemical_formula_sum 'C40 H0.5 In N9 O3'
_chemical_formula_weight 769.81
_space_group_crystal_system monoclinic
_space_group_IT_number 14
_space_group_name_Hall '-P 2yn'
_space_group_name_H-M_alt 'P 1 21/n 1'
_atom_sites_solution_hydrogens geom
_atom_sites_solution_primary dual
_audit_creation_date 2023-06-13
_audit_creation_method
;
Olex2 1.2
(compiled 2018.05.29 svn.r3508 for OlexSys, GUI svn.r5506)
;
_audit_update_record
;
2023-06-13 deposited with the CCDC.	2023-08-28 downloaded from the CCDC.
;
_cell_angle_alpha 90
_cell_angle_beta 99.112(3)
_cell_angle_gamma 90
_cell_formula_units_Z 2
_cell_length_a 11.7675(3)
_cell_length_b 13.1064(4)
_cell_length_c 11.8764(4)
_cell_measurement_reflns_used 4589
_cell_measurement_temperature 293(2)
_cell_measurement_theta_max 28.2230
_cell_measurement_theta_min 3.8180
_cell_volume 1808.58(10)
_computing_cell_refinement 'CrysAlisPro 1.171.40.53 (Rigaku OD, 2019)'
_computing_data_collection 'CrysAlisPro 1.171.40.53 (Rigaku OD, 2019)'
_computing_data_reduction 'CrysAlisPro 1.171.40.53 (Rigaku OD, 2019)'
_computing_molecular_graphics 'Olex2 (Dolomanov et al., 2009)'
_computing_publication_material 'Olex2 (Dolomanov et al., 2009)'
_computing_structure_refinement 'ShelXL (Sheldrick, 2015)'
_computing_structure_solution 'ShelXT (Sheldrick, 2015)'
_diffrn_ambient_temperature 293(2)
_diffrn_detector 'CCD plate'
_diffrn_detector_area_resol_mean 8.0584
_diffrn_detector_type EosS2
_diffrn_measured_fraction_theta_full 0.998
_diffrn_measured_fraction_theta_max 0.842
_diffrn_measurement_details
;
List of Runs (angles in degrees, time in seconds):

  # Type    Start    End  Width  t~exp~   \w     \q     \k     \f   Frames
#--------------------------------------------------------------------------
  1  \w    -14.00  24.00   1.00    7.62    --  -13.64 -99.00 -90.00   38
  2  \w    -47.00  22.00   1.00    7.62    --   15.05 -57.00-120.00   69
  3  \w    -38.00  69.00   1.00    7.62    --   15.05   0.00  60.00  107
;
_diffrn_measurement_device 'four-circle diffractometer'
_diffrn_measurement_device_type 'SuperNova, Single source at offset/far, EosS2'
_diffrn_measurement_method '\w scans'
_diffrn_orient_matrix_type 'CrysAlisPro convention (1999,Acta A55,543-557)'
_diffrn_orient_matrix_UB_11 0.0238864000
_diffrn_orient_matrix_UB_12 -0.0002510000
_diffrn_orient_matrix_UB_13 0.0586827000
_diffrn_orient_matrix_UB_21 -0.0224471000
_diffrn_orient_matrix_UB_22 -0.0496711000
_diffrn_orient_matrix_UB_23 0.0055298000
_diffrn_orient_matrix_UB_31 0.0515403000
_diffrn_orient_matrix_UB_32 -0.0214766000
_diffrn_orient_matrix_UB_33 -0.0134434000
_diffrn_radiation_monochromator mirror
_diffrn_radiation_probe x-ray
_diffrn_radiation_type MoK\a
_diffrn_radiation_wavelength 0.71073
_diffrn_reflns_av_R_equivalents 0.0245
_diffrn_reflns_av_unetI/netI 0.0417
_diffrn_reflns_Laue_measured_fraction_full 0.998
_diffrn_reflns_Laue_measured_fraction_max 0.842
_diffrn_reflns_limit_h_max 13
_diffrn_reflns_limit_h_min -14
_diffrn_reflns_limit_k_max 16
_diffrn_reflns_limit_k_min -17
_diffrn_reflns_limit_l_max 10
_diffrn_reflns_limit_l_min -15
_diffrn_reflns_number 8074
_diffrn_reflns_point_group_measured_fraction_full 0.998
_diffrn_reflns_point_group_measured_fraction_max 0.842
_diffrn_reflns_theta_full 25.242
_diffrn_reflns_theta_max 28.336
_diffrn_reflns_theta_min 3.475
_diffrn_source 'micro-focus sealed X-ray tube'
_diffrn_source_type 'SuperNova (Mo) X-ray Source'
_exptl_absorpt_coefficient_mu 0.704
_exptl_absorpt_correction_T_max 1.00000
_exptl_absorpt_correction_T_min 0.98474
_exptl_absorpt_correction_type multi-scan
_exptl_absorpt_process_details
;
CrysAlisPro 1.171.40.53 (Rigaku Oxford Diffraction, 2019)
Empirical absorption correction using spherical harmonics,
 implemented in SCALE3 ABSPACK scaling algorithm.
;
_exptl_crystal_colour 'dark violet'
_exptl_crystal_colour_modifier dark
_exptl_crystal_colour_primary violet
_exptl_crystal_density_diffrn 1.414
_exptl_crystal_description block
_exptl_crystal_F_000 753
_exptl_crystal_size_max 0.25
_exptl_crystal_size_mid 0.23
_exptl_crystal_size_min 0.2
_refine_diff_density_max 1.151
_refine_diff_density_min -0.434
_refine_diff_density_rms 0.098
_refine_ls_extinction_method none
_refine_ls_goodness_of_fit_ref 1.122
_refine_ls_hydrogen_treatment constr
_refine_ls_matrix_type full
_refine_ls_number_parameters 259
_refine_ls_number_reflns 3802
_refine_ls_number_restraints 33
_refine_ls_restrained_S_all 1.185
_refine_ls_R_factor_all 0.0495
_refine_ls_R_factor_gt 0.0390
_refine_ls_shift/su_max 0.001
_refine_ls_shift/su_mean 0.000
_refine_ls_structure_factor_coef Fsqd
_refine_ls_weighting_details 'w=1/[\s^2^(Fo^2^)+(0.0425P)^2^+3.3096P] where P=(Fo^2^+2Fc^2^)/3'
_refine_ls_weighting_scheme calc
_refine_ls_wR_factor_gt 0.1062
_refine_ls_wR_factor_ref 0.1122
_reflns_Friedel_coverage 0.000
_reflns_number_gt 3114
_reflns_number_total 3802
_reflns_threshold_expression 'I > 2\s(I)'
_cod_data_source_file d3cp03255h2.cif
_cod_data_source_block t67
_cod_depositor_comments 'Adding full bibliography for 7247253.cif.'
_cod_original_formula_sum 'C40 H0.50 In N9 O3'
_cod_database_code 7247253
_shelx_shelxl_version_number 2014/7
_chemical_oxdiff_formula C1H1N1O1In1
_shelx_space_group_comment
;
The symmetry employed for this shelxl refinement is uniquely defined
by the following loop, which should always be used as a source of
symmetry information in preference to the above space-group names.
They are only intended as comments.
;
_shelx_estimated_absorpt_t_max 0.872
_shelx_estimated_absorpt_t_min 0.844
_reflns_odcompleteness_completeness 99.71
_reflns_odcompleteness_iscentric 1
_reflns_odcompleteness_theta 25.30
_olex2_refinement_description
;
1. Fixed Uiso
 At 1.2 times of:
  All C(H) groups
2. Restrained distances
 N5-O2 = N5-O3
 1.25 with sigma of 0.02
 O2-O3
 2.1 with sigma of 0.02
3. Rigid bond restraints
 N5, O1, O2, O3
 with sigma for 1-2 distances of 0.005 and sigma for 1-3 distances of 0.005
4. Uiso/Uaniso restraints and constraints
Uanis(N5) \\sim Ueq, Uanis(O1) \\sim Ueq, Uanis(O2) \\sim Ueq, Uanis(O3) \\sim
Ueq: with sigma of 0.005 and sigma for terminal atoms of 0.01
5. Others
 Fixed Sof: O1(0.5) O2(0.5) O3(0.5) N5(0.5)
6.a Aromatic/amide H refined with riding coordinates:
 C1(H1), C2(H2), C4(H4), C5(H5), C6(H6), C7(H7), C9(H9), C10(H10), C13(H13),
 C14(H14), C18(H18), C19(H19)
;
_olex2_submission_special_instructions 'No special instructions were received'
_oxdiff_exptl_absorpt_empirical_details
;
Empirical correction (ABSPACK) includes:
- Absorption correction using spherical harmonics
- Frame scaling
;
_oxdiff_exptl_absorpt_empirical_full_max 1.069
_oxdiff_exptl_absorpt_empirical_full_min 0.968

loop_
_space_group_symop_operation_xyz
'x, y, z'
'-x+1/2, y+1/2, -z+1/2'
'-x, -y, -z'
'x-1/2, -y-1/2, z-1/2'

loop_
_atom_site_label
_atom_site_type_symbol
_atom_site_fract_x
_atom_site_fract_y
_atom_site_fract_z
_atom_site_U_iso_or_equiv
_atom_site_adp_type
_atom_site_occupancy
_atom_site_site_symmetry_order
_atom_site_calc_flag
_atom_site_refinement_flags_posn
_atom_site_refinement_flags_adp
_atom_site_refinement_flags_occupancy
_atom_site_disorder_assembly
_atom_site_disorder_group
In1 In 0.5000 0.5000 0.5000 0.01800(12) Uani 1 2 d S T P . .
N1 N 0.8827(5) 0.4082(5) 0.0333(5) 0.0898(18) Uani 1 1 d . . . . .
N2 N 0.1286(2) 0.8894(2) 0.1161(3) 0.0260(7) Uani 1 1 d . . . . .
N3 N 0.5189(2) 0.5767(2) 0.3461(2) 0.0232(6) Uani 1 1 d . . . . .
N4 N 0.3620(2) 0.5972(2) 0.5209(2) 0.0214(6) Uani 1 1 d . . . . .
C1 C 0.8107(6) 0.3396(5) 0.0622(5) 0.082(2) Uani 1 1 d . . . . .
H1 H 0.8072 0.2764 0.0262 0.098 Uiso 1 1 calc R . . . .
C2 C 0.7396(5) 0.3562(4) 0.1436(4) 0.0564(14) Uani 1 1 d . . . . .
H2 H 0.6897 0.3053 0.1602 0.068 Uiso 1 1 calc R . . . .
C3 C 0.7439(3) 0.4484(3) 0.1991(3) 0.0356(9) Uani 1 1 d . . . . .
C4 C 0.8179(5) 0.5212(4) 0.1689(5) 0.0575(14) Uani 1 1 d . . . . .
H4 H 0.8227 0.5852 0.2032 0.069 Uiso 1 1 calc R . . . .
C5 C 0.8858(6) 0.4975(5) 0.0862(6) 0.080(2) Uani 1 1 d . . . . .
H5 H 0.9359 0.5471 0.0671 0.096 Uiso 1 1 calc R . . . .
C6 C 0.0924(3) 0.8006(3) 0.1520(4) 0.0353(9) Uani 1 1 d . . . . .
H6 H 0.0165 0.7814 0.1272 0.042 Uiso 1 1 calc R . . . .
C7 C 0.1618(3) 0.7357(3) 0.2240(4) 0.0367(10) Uani 1 1 d . . . . .
H7 H 0.1327 0.6743 0.2465 0.044 Uiso 1 1 calc R . . . .
C8 C 0.2749(3) 0.7623(3) 0.2626(3) 0.0275(8) Uani 1 1 d . . . . .
C9 C 0.3129(4) 0.8542(3) 0.2268(4) 0.0462(12) Uani 1 1 d . . . . .
H9 H 0.3881 0.8755 0.2515 0.055 Uiso 1 1 calc R . . . .
C10 C 0.2377(4) 0.9145(3) 0.1534(4) 0.0436(11) Uani 1 1 d . . . . .
H10 H 0.2650 0.9759 0.1289 0.052 Uiso 1 1 calc R . . . .
C11 C 0.6725(3) 0.4672(3) 0.2915(3) 0.0272(8) Uani 1 1 d . . . . .
C12 C 0.5890(3) 0.5443(3) 0.2712(3) 0.0271(8) Uani 1 1 d . . . . .
C13 C 0.5562(4) 0.5994(4) 0.1664(4) 0.0416(11) Uani 1 1 d . . . . .
H13 H 0.5901 0.5932 0.1011 0.050 Uiso 1 1 calc R . . . .
C14 C 0.4679(4) 0.6614(3) 0.1790(3) 0.0393(10) Uani 1 1 d . . . . .
H14 H 0.4304 0.7058 0.1243 0.047 Uiso 1 1 calc R . . . .
C15 C 0.4420(3) 0.6464(3) 0.2922(3) 0.0266(8) Uani 1 1 d . . . . .
C16 C 0.3509(3) 0.6910(3) 0.3391(3) 0.0263(8) Uani 1 1 d . . . . .
C17 C 0.3159(3) 0.6705(3) 0.4447(3) 0.0245(8) Uani 1 1 d . . . . .
C18 C 0.2250(4) 0.7200(3) 0.4915(4) 0.0418(11) Uani 1 1 d . . . . .
H18 H 0.1789 0.7727 0.4578 0.050 Uiso 1 1 calc R . . . .
C19 C 0.2185(4) 0.6762(3) 0.5932(4) 0.0398(10) Uani 1 1 d . . . . .
H19 H 0.1674 0.6938 0.6421 0.048 Uiso 1 1 calc R . . . .
C20 C 0.3042(3) 0.5979(3) 0.6126(3) 0.0265(8) Uani 1 1 d . . . . .
O1 O 1.0340(7) 0.5426(7) 0.3867(7) 0.072(2) Uani 0.5 1 d . U . . .
O2 O 0.9544(8) 0.6881(8) 0.3573(10) 0.107(3) Uani 0.5 1 d D U . . .
O3 O 0.9273(9) 0.6193(9) 0.4866(9) 0.119(3) Uani 0.5 1 d D U . . .
N5 N 0.9700(9) 0.6143(9) 0.4166(9) 0.074(2) Uani 0.5 1 d D U . . .

loop_
_atom_site_aniso_label
_atom_site_aniso_U_11
_atom_site_aniso_U_22
_atom_site_aniso_U_33
_atom_site_aniso_U_23
_atom_site_aniso_U_13
_atom_site_aniso_U_12
In1 0.01820(18) 0.01754(18) 0.01783(19) 0.00049(13) 0.00151(12) 0.00287(13)
N1 0.093(4) 0.113(5) 0.080(4) -0.022(4) 0.065(3) -0.005(4)
N2 0.0240(15) 0.0248(16) 0.0278(17) 0.0048(13) -0.0004(12) 0.0047(13)
N3 0.0237(14) 0.0237(15) 0.0219(15) 0.0050(13) 0.0033(12) 0.0037(12)
N4 0.0203(14) 0.0221(14) 0.0215(15) -0.0006(12) 0.0020(11) 0.0033(12)
C1 0.097(5) 0.087(5) 0.071(4) -0.028(4) 0.048(4) -0.005(4)
C2 0.070(3) 0.056(3) 0.050(3) -0.013(3) 0.031(3) -0.004(3)
C3 0.034(2) 0.047(3) 0.028(2) 0.0017(19) 0.0107(17) 0.0057(19)
C4 0.057(3) 0.063(3) 0.060(3) -0.005(3) 0.034(3) -0.005(3)
C5 0.070(4) 0.100(5) 0.082(5) -0.004(4) 0.053(4) -0.017(4)
C6 0.0266(19) 0.036(2) 0.040(2) 0.0087(19) -0.0027(17) -0.0002(17)
C7 0.035(2) 0.029(2) 0.045(2) 0.0150(19) 0.0017(18) 0.0013(18)
C8 0.0272(18) 0.0277(19) 0.0269(19) 0.0038(16) 0.0018(15) 0.0072(16)
C9 0.027(2) 0.041(3) 0.065(3) 0.019(2) -0.011(2) -0.0026(19)
C10 0.036(2) 0.031(2) 0.061(3) 0.021(2) -0.004(2) -0.0049(19)
C11 0.0246(18) 0.0330(19) 0.0255(19) -0.0012(16) 0.0085(15) 0.0019(16)
C12 0.0252(18) 0.032(2) 0.0257(19) 0.0032(17) 0.0080(15) 0.0007(16)
C13 0.041(2) 0.054(3) 0.032(2) 0.018(2) 0.0144(18) 0.011(2)
C14 0.043(2) 0.047(3) 0.029(2) 0.018(2) 0.0070(18) 0.011(2)
C15 0.0262(18) 0.0261(19) 0.0264(19) 0.0047(16) 0.0010(15) 0.0025(15)
C16 0.0243(17) 0.0243(18) 0.028(2) 0.0040(16) -0.0020(15) 0.0046(15)
C17 0.0253(17) 0.0207(17) 0.0262(19) -0.0009(15) -0.0004(14) 0.0066(15)
C18 0.042(2) 0.041(2) 0.043(3) 0.006(2) 0.0075(19) 0.025(2)
C19 0.041(2) 0.048(3) 0.034(2) 0.004(2) 0.0145(18) 0.021(2)
C20 0.0236(17) 0.0289(19) 0.0270(19) -0.0036(16) 0.0043(14) 0.0039(15)
O1 0.062(4) 0.078(4) 0.074(5) -0.023(4) 0.009(4) 0.006(4)
O2 0.066(5) 0.082(5) 0.166(7) -0.007(5) -0.002(5) 0.011(4)
O3 0.094(6) 0.150(7) 0.125(6) -0.068(5) 0.051(5) -0.024(5)
N5 0.058(4) 0.083(4) 0.081(4) -0.021(3) 0.012(3) -0.011(3)

loop_
_atom_type_symbol
_atom_type_description
_atom_type_scat_dispersion_real
_atom_type_scat_dispersion_imag
_atom_type_scat_source
C C 0.0033 0.0016 'International Tables Vol C Tables 4.2.6.8 and 6.1.1.4'
In In -0.7276 1.3100 'International Tables Vol C Tables 4.2.6.8 and 6.1.1.4'
N N 0.0061 0.0033 'International Tables Vol C Tables 4.2.6.8 and 6.1.1.4'
O O 0.0106 0.0060 'International Tables Vol C Tables 4.2.6.8 and 6.1.1.4'
H H 0.0000 0.0000 'International Tables Vol C Tables 4.2.6.8 and 6.1.1.4'

loop_
_geom_angle_atom_site_label_1
_geom_angle_atom_site_label_2
_geom_angle_atom_site_label_3
_geom_angle
_geom_angle_site_symmetry_1
_geom_angle_site_symmetry_3
_geom_angle_publ_flag
N2 In1 N2 180.00(11) 2_545 4_676 ?
N3 In1 N2 93.80(11) . 4_676 ?
N3 In1 N2 86.20(11) . 2_545 ?
N3 In1 N2 86.20(11) 3_666 4_676 ?
N3 In1 N2 93.80(11) 3_666 2_545 ?
N3 In1 N3 180.0 . 3_666 ?
N4 In1 N2 89.71(11) . 4_676 ?
N4 In1 N2 90.29(11) . 2_545 ?
N4 In1 N2 89.71(11) 3_666 2_545 ?
N4 In1 N2 90.29(11) 3_666 4_676 ?
N4 In1 N3 89.85(11) 3_666 . ?
N4 In1 N3 90.15(11) . . ?
N4 In1 N3 90.15(11) 3_666 3_666 ?
N4 In1 N3 89.85(11) . 3_666 ?
N4 In1 N4 180.00(9) 3_666 . ?
C1 N1 C5 116.7(5) . . ?
C6 N2 In1 120.8(2) . 2 ?
C10 N2 In1 122.3(3) . 2 ?
C10 N2 C6 116.7(3) . . ?
C12 N3 In1 124.4(2) . . ?
C15 N3 In1 124.4(2) . . ?
C15 N3 C12 108.9(3) . . ?
C17 N4 In1 125.3(2) . . ?
C17 N4 C20 109.0(3) . . ?
C20 N4 In1 125.8(2) . . ?
N1 C1 C2 123.8(6) . . ?
C3 C2 C1 119.3(5) . . ?
C2 C3 C4 117.5(4) . . ?
C2 C3 C11 120.8(4) . . ?
C4 C3 C11 121.7(4) . . ?
C3 C4 C5 119.0(5) . . ?
N1 C5 C4 123.6(5) . . ?
N2 C6 C7 123.3(4) . . ?
C6 C7 C8 119.7(4) . . ?
C7 C8 C16 119.7(3) . . ?
C9 C8 C7 117.5(4) . . ?
C9 C8 C16 122.8(3) . . ?
C8 C9 C10 119.1(4) . . ?
N2 C10 C9 123.6(4) . . ?
C12 C11 C3 116.7(3) . . ?
C12 C11 C20 127.9(3) . 3_666 ?
C20 C11 C3 115.4(3) 3_666 . ?
N3 C12 C11 126.0(3) . . ?
N3 C12 C13 107.4(3) . . ?
C11 C12 C13 126.5(3) . . ?
C14 C13 C12 108.2(4) . . ?
C13 C14 C15 107.6(3) . . ?
N3 C15 C14 107.8(3) . . ?
N3 C15 C16 125.3(3) . . ?
C16 C15 C14 126.8(3) . . ?
C15 C16 C8 116.0(3) . . ?
C17 C16 C8 115.4(3) . . ?
C17 C16 C15 128.4(3) . . ?
N4 C17 C16 125.5(3) . . ?
N4 C17 C18 107.6(3) . . ?
C16 C17 C18 126.9(3) . . ?
C19 C18 C17 107.8(3) . . ?
C18 C19 C20 108.1(3) . . ?
N4 C20 C11 125.3(3) . 3_666 ?
N4 C20 C19 107.6(3) . . ?
C11 C20 C19 127.1(3) 3_666 . ?
O2 N5 O1 118.0(11) . . ?
O3 N5 O1 130.0(14) . . ?
O3 N5 O2 112.0(13) . . ?

loop_
_geom_bond_atom_site_label_1
_geom_bond_atom_site_label_2
_geom_bond_distance
_geom_bond_site_symmetry_2
_geom_bond_publ_flag
In1 N2 2.373(3) 4_676 ?
In1 N2 2.373(3) 2_545 ?
In1 N3 2.128(3) 3_666 ?
In1 N3 2.128(3) . ?
In1 N4 2.109(3) 3_666 ?
In1 N4 2.109(3) . ?
N1 C1 1.318(8) . ?
N1 C5 1.326(8) . ?
N2 In1 2.373(3) 2 ?
N2 C6 1.332(5) . ?
N2 C10 1.331(5) . ?
N3 C12 1.373(4) . ?
N3 C15 1.371(4) . ?
N4 C17 1.371(4) . ?
N4 C20 1.372(4) . ?
C1 C2 1.392(7) . ?
C2 C3 1.374(6) . ?
C3 C4 1.378(7) . ?
C3 C11 1.505(5) . ?
C4 C5 1.395(7) . ?
C6 C7 1.378(5) . ?
C7 C8 1.382(5) . ?
C8 C9 1.374(6) . ?
C8 C16 1.497(5) . ?
C9 C10 1.388(6) . ?
C11 C12 1.403(5) . ?
C11 C20 1.415(5) 3_666 ?
C12 C13 1.439(5) . ?
C13 C14 1.346(6) . ?
C14 C15 1.438(5) . ?
C15 C16 1.411(5) . ?
C16 C17 1.407(5) . ?
C17 C18 1.436(5) . ?
C18 C19 1.350(6) . ?
C19 C20 1.431(5) . ?
C20 C11 1.415(5) 3_666 ?
O1 N5 1.289(12) . ?
O2 N5 1.193(11) . ?
O3 N5 1.040(10) . ?
